data_7046748
loop_
_publ_author_name
'Liu, Shu'
'Wang, Bing-Wu'
'Wang, Zhe-Ming'
'Gao, Song'

_publ_section_title
;
 Magnetic layered perovskites of
 [CH<sub>3</sub>C(NH<sub>2</sub>)<sub>2</sub>]<sub>2</sub>[M(HCOO)<sub>4</sub>]
 (M = Co<sup>2+</sup> and Ni<sup>2+</sup>): synthesis, structures and
 properties.
;
_journal_issue 34
_journal_name_full 'Dalton transactions (Cambridge, England : 2003)'
_journal_page_first 11925
_journal_page_last 11933
_journal_paper_doi 10.1039/c8dt01729h
_journal_volume 47
_journal_year 2018
_chemical_formula_sum 'C8 H18 N4 Ni O8'
_chemical_formula_weight 356.97
_space_group_IT_number 56
_space_group_name_Hall '-P 2ab 2ac'
_space_group_name_H-M_alt 'P c c n'
_symmetry_cell_setting orthorhombic
_symmetry_space_group_name_Hall '-P 2ab 2ac'
_symmetry_space_group_name_H-M 'P c c n'
_atom_sites_solution_hydrogens geom
_atom_sites_solution_primary direct
_atom_sites_solution_secondary difmap
_audit_creation_method SHELXL-97
_audit_update_record
;
2018-05-01 deposited with the CCDC.
2018-06-15 downloaded from the CCDC.
;
_cell_angle_alpha 90.00
_cell_angle_beta 90.00
_cell_angle_gamma 90.00
_cell_formula_units_Z 4
_cell_length_a 7.8802(2)
_cell_length_b 22.0783(4)
_cell_length_c 8.5264(2)
_cell_measurement_reflns_used 6307
_cell_measurement_temperature 400.0
_cell_measurement_theta_max 76.4890
_cell_measurement_theta_min 5.9520
_cell_volume 1483.44(6)
_computing_cell_refinement 'CrysAlisPro (Rigaku Oxford Diffraction, 2017)'
_computing_data_collection 'CrysAlisPro (Rigaku Oxford Diffraction, 2017)'
_computing_data_reduction 'CrysAlisPro (Rigaku Oxford Diffraction, 2017)'
_computing_molecular_graphics 'Bruker SHELXTL V5.1 (Sheldrick, 1998)'
_computing_publication_material 'SHELXL-97 (Sheldrick, 1997)'
_computing_structure_refinement 'SHELXL-97 (Sheldrick, 1997)'
_computing_structure_solution 'SHELXS-97 (Sheldrick, 1990)'
_diffrn_ambient_temperature 400.0
_diffrn_detector_area_resol_mean 10.3914
_diffrn_measured_fraction_theta_full 0.996
_diffrn_measured_fraction_theta_max 0.996
_diffrn_measurement_device_type 'SuperNova, Dual, Cu at zero, AtlasCCD'
_diffrn_measurement_method '\w scans'
_diffrn_radiation_monochromator mirror
_diffrn_radiation_source 'SuperNova (Cu) X-ray Source'
_diffrn_radiation_type CuK\a
_diffrn_radiation_wavelength 1.54184
_diffrn_reflns_av_R_equivalents 0.0390
_diffrn_reflns_av_sigmaI/netI 0.0144
_diffrn_reflns_limit_h_max 9
_diffrn_reflns_limit_h_min -9
_diffrn_reflns_limit_k_max 27
_diffrn_reflns_limit_k_min -27
_diffrn_reflns_limit_l_max 10
_diffrn_reflns_limit_l_min -10
_diffrn_reflns_number 21351
_diffrn_reflns_theta_full 76.53
_diffrn_reflns_theta_max 76.53
_diffrn_reflns_theta_min 4.00
_diffrn_standards_decay_% 0
_exptl_absorpt_coefficient_mu 2.323
_exptl_absorpt_correction_T_max 0.976
_exptl_absorpt_correction_T_min 0.819
_exptl_absorpt_correction_type gaussian
_exptl_absorpt_process_details
;
CrysAlisPro 1.171.39.35c (Rigaku Oxford Diffraction, 2017)
Numerical absorption correction based on gaussian integration over
a multifaceted crystal model
;
_exptl_crystal_colour green
_exptl_crystal_density_diffrn 1.598
_exptl_crystal_density_method 'not measured'
_exptl_crystal_description block
_exptl_crystal_F_000 744
_exptl_crystal_size_max 0.154
_exptl_crystal_size_mid 0.080
_exptl_crystal_size_min 0.049
_refine_diff_density_max 0.268
_refine_diff_density_min -0.185
_refine_diff_density_rms 0.047
_refine_ls_extinction_coef 0.00070(12)
_refine_ls_extinction_expression Fc^*^=kFc[1+0.001xFc^2^\l^3^/sin(2\q)]^-1/4^
_refine_ls_extinction_method SHELXL
_refine_ls_goodness_of_fit_ref 1.003
_refine_ls_hydrogen_treatment constr.
_refine_ls_matrix_type full
_refine_ls_number_parameters 99
_refine_ls_number_reflns 1554
_refine_ls_number_restraints 0
_refine_ls_restrained_S_all 1.003
_refine_ls_R_factor_all 0.0365
_refine_ls_R_factor_gt 0.0298
_refine_ls_shift/su_max 0.000
_refine_ls_shift/su_mean 0.000
_refine_ls_structure_factor_coef Fsqd
_refine_ls_weighting_details 'calc w=1/[\s^2^(Fo^2^)+(0.0440P)^2^+0.8083P] where P=(Fo^2^+2Fc^2^)/3'
_refine_ls_weighting_scheme calc
_refine_ls_wR_factor_gt 0.0777
_refine_ls_wR_factor_ref 0.0840
_reflns_number_gt 1313
_reflns_number_total 1554
_reflns_threshold_expression >2sigma(I)
_cod_data_source_file c8dt01729h2.cif
_cod_data_source_block 2Ni-400K
_cod_depositor_comments
;
The following automatic conversions were performed:

'_symmetry_cell_setting' value 'Orthorhombic' changed to
'orthorhombic' according to
/home/data/users/saulius/crontab/automatic-downloads/rss-feeds/RSC/lib/dictionaries/cif_core.dic
dictionary named 'cif_core.dic' version 2.4.2 from 2011-04-26.

Automatic conversion script
Id: cif_fix_values 4973 2017-02-22 13:04:09Z antanas 

 Adding full bibliography for 7046733--7046752.cif.
;
_cod_original_cell_volume 1483.43(6)
_cod_original_sg_symbol_H-M 'P ccn'
_cod_database_code 7046748

loop_
_symmetry_equiv_pos_as_xyz
'x, y, z'
'-x+1/2, -y+1/2, z'
'-x, y+1/2, -z+1/2'
'x+1/2, -y, -z+1/2'
'-x, -y, -z'
'x-1/2, y-1/2, -z'
'x, -y-1/2, z-1/2'
'-x-1/2, y, z-1/2'

loop_
_atom_site_label
_atom_site_type_symbol
_atom_site_fract_x
_atom_site_fract_y
_atom_site_fract_z
_atom_site_U_iso_or_equiv
_atom_site_adp_type
_atom_site_occupancy
_atom_site_symmetry_multiplicity
_atom_site_calc_flag
_atom_site_refinement_flags
Ni1 Ni 0.0000 0.0000 0.0000 0.02489(15) Uani 1 2 d S
O1 O 0.07346(15) -0.02470(6) 0.22359(13) 0.0331(3) Uani 1 1 d .
O2 O 0.25410(17) -0.01664(6) 0.42109(14) 0.0376(3) Uani 1 1 d .
O3 O 0.0459(2) 0.08896(6) 0.06478(16) 0.0441(3) Uani 1 1 d .
O4 O 0.0814(4) 0.18618(7) 0.0240(2) 0.0807(7) Uani 1 1 d .
C1 C 0.2020(2) -0.00314(7) 0.28697(19) 0.0304(3) Uani 1 1 d .
H1 H 0.2642 0.0252 0.2304 0.036 Uiso 1 1 calc R
C2 C 0.0853(4) 0.13266(9) -0.0154(2) 0.0515(6) Uani 1 1 d .
H2 H 0.1221 0.1246 -0.1169 0.062 Uiso 1 1 calc R
C3 C -0.0482(3) 0.15893(9) 0.4395(2) 0.0466(5) Uani 1 1 d .
C4 C -0.0939(5) 0.17127(12) 0.6051(3) 0.0820(10) Uani 1 1 d .
H4A H -0.1932 0.1964 0.6085 0.123 Uiso 1 1 calc R
H4B H -0.0015 0.1916 0.6561 0.123 Uiso 1 1 calc R
H4C H -0.1167 0.1337 0.6579 0.123 Uiso 1 1 calc R
N1 N -0.0771(3) 0.10561(8) 0.3829(2) 0.0536(5) Uani 1 1 d .
H1A H -0.0520 0.0977 0.2869 0.064 Uiso 1 1 calc R
H1B H -0.1215 0.0780 0.4412 0.064 Uiso 1 1 calc R
N2 N 0.0188(3) 0.20200(8) 0.3550(3) 0.0623(6) Uani 1 1 d .
H2A H 0.0452 0.1953 0.2587 0.075 Uiso 1 1 calc R
H2B H 0.0367 0.2371 0.3957 0.075 Uiso 1 1 calc R

loop_
_atom_site_aniso_label
_atom_site_aniso_U_11
_atom_site_aniso_U_22
_atom_site_aniso_U_33
_atom_site_aniso_U_23
_atom_site_aniso_U_13
_atom_site_aniso_U_12
Ni1 0.0274(2) 0.0286(2) 0.0186(2) -0.00003(13) 0.00036(14) 0.00014(14)
O1 0.0326(6) 0.0427(6) 0.0239(5) 0.0036(5) -0.0052(5) -0.0047(5)
O2 0.0336(6) 0.0546(7) 0.0246(5) 0.0058(5) -0.0061(5) -0.0060(6)
O3 0.0669(9) 0.0316(6) 0.0339(7) -0.0014(5) 0.0015(7) -0.0054(6)
O4 0.147(2) 0.0326(8) 0.0626(11) 0.0019(7) 0.0234(12) -0.0037(10)
C1 0.0300(8) 0.0356(8) 0.0255(7) 0.0028(6) -0.0002(7) -0.0007(6)
C2 0.0787(17) 0.0363(10) 0.0395(10) 0.0014(8) 0.0073(10) -0.0018(10)
C3 0.0592(12) 0.0402(10) 0.0404(10) -0.0010(8) -0.0015(10) 0.0006(9)
C4 0.144(3) 0.0573(14) 0.0446(13) -0.0102(11) 0.0174(16) -0.0120(17)
N1 0.0773(13) 0.0422(9) 0.0414(9) -0.0046(7) 0.0088(9) -0.0118(9)
N2 0.0985(17) 0.0389(9) 0.0494(11) -0.0013(8) 0.0089(11) -0.0121(9)

loop_
_atom_type_symbol
_atom_type_description
_atom_type_scat_dispersion_real
_atom_type_scat_dispersion_imag
_atom_type_scat_source
C C 0.0181 0.0091 'International Tables Vol C Tables 4.2.6.8 and 6.1.1.4'
H H 0.0000 0.0000 'International Tables Vol C Tables 4.2.6.8 and 6.1.1.4'
N N 0.0311 0.0180 'International Tables Vol C Tables 4.2.6.8 and 6.1.1.4'
O O 0.0492 0.0322 'International Tables Vol C Tables 4.2.6.8 and 6.1.1.4'
Ni Ni -3.0029 0.5091 'International Tables Vol C Tables 4.2.6.8 and 6.1.1.4'

loop_
_geom_angle_atom_site_label_1
_geom_angle_atom_site_label_2
_geom_angle_atom_site_label_3
_geom_angle
_geom_angle_site_symmetry_1
_geom_angle_site_symmetry_3
O1 Ni1 O1 180.00(9) 5 .
O1 Ni1 O3 92.57(5) 5 .
O1 Ni1 O3 87.43(5) . .
O1 Ni1 O3 87.43(5) 5 5
O1 Ni1 O3 92.57(5) . 5
O3 Ni1 O3 180.00(8) . 5
O1 Ni1 O2 89.47(5) 5 4_455
O1 Ni1 O2 90.53(5) . 4_455
O3 Ni1 O2 84.79(6) . 4_455
O3 Ni1 O2 95.21(6) 5 4_455
O1 Ni1 O2 90.53(5) 5 8_655
O1 Ni1 O2 89.47(5) . 8_655
O3 Ni1 O2 95.21(6) . 8_655
O3 Ni1 O2 84.79(6) 5 8_655
O2 Ni1 O2 180.00(6) 4_455 8_655
C1 O1 Ni1 121.92(11) . .
C1 O2 Ni1 123.95(12) . 4
C2 O3 Ni1 130.03(14) . .
O1 C1 O2 125.02(16) . .
O1 C1 H1 117.5 . .
O2 C1 H1 117.5 . .
O3 C2 O4 126.8(2) . .
O3 C2 H2 116.6 . .
O4 C2 H2 116.6 . .
N1 C3 N2 121.9(2) . .
N1 C3 C4 118.7(2) . .
N2 C3 C4 119.4(2) . .
C3 C4 H4A 109.5 . .
C3 C4 H4B 109.5 . .
H4A C4 H4B 109.5 . .
C3 C4 H4C 109.5 . .
H4A C4 H4C 109.5 . .
H4B C4 H4C 109.5 . .
C3 N1 H1A 120.0 . .
C3 N1 H1B 120.0 . .
H1A N1 H1B 120.0 . .
C3 N2 H2A 120.0 . .
C3 N2 H2B 120.0 . .
H2A N2 H2B 120.0 . .

loop_
_geom_bond_atom_site_label_1
_geom_bond_atom_site_label_2
_geom_bond_distance
_geom_bond_site_symmetry_2
Ni1 O1 2.0656(11) 5
Ni1 O1 2.0656(11) .
Ni1 O3 2.0720(12) .
Ni1 O3 2.0720(12) 5
Ni1 O2 2.0839(13) 4_455
Ni1 O2 2.0839(13) 8_655
O1 C1 1.242(2) .
O2 C1 1.251(2) .
O2 Ni1 2.0839(13) 4
O3 C2 1.223(2) .
O4 C2 1.229(3) .
C1 H1 0.9300 .
C2 H2 0.9300 .
C3 N1 1.293(3) .
C3 N2 1.305(3) .
C3 C4 1.483(3) .
C4 H4A 0.9600 .
C4 H4B 0.9600 .
C4 H4C 0.9600 .
N1 H1A 0.8600 .
N1 H1B 0.8600 .
N2 H2A 0.8600 .
N2 H2B 0.8600 .

loop_
_geom_hbond_atom_site_label_D
_geom_hbond_atom_site_label_H
_geom_hbond_atom_site_label_A
_geom_hbond_distance_DH
_geom_hbond_distance_HA
_geom_hbond_distance_DA
_geom_hbond_angle_DHA
_geom_hbond_site_symmetry_A
C1 H1 O1 0.93 2.47 2.993(2) 115.8 4
C4 H4C O1 0.96 2.63 3.554(3) 160.9 5_556
N1 H1A O3 0.86 2.05 2.903(2) 169.4 .
N1 H1B O2 0.86 2.08 2.932(2) 173.6 5_556
N2 H2A O4 0.86 2.03 2.886(3) 172.7 .
N2 H2B O4 0.86 2.05 2.901(3) 171.4 7_566
